data_2105651
loop_
_publ_author_name
'G\"orbitz, Carl Henrik'

_publ_section_title
;
 What is the best crystal size for collection of X-ray data? Refinement of
 the structure of glycyl-<small>L</small>-serine based on data from a very
 large crystal
;
_journal_issue 6
_journal_name_full 'Acta Crystallographica Section B'
_journal_page_first 1090
_journal_page_last 1098
_journal_paper_doi 10.1107/S0108768199008721
_journal_volume 55
_journal_year 1999
_chemical_formula_sum 'C5 H10 N2 O4'
_chemical_formula_weight 162.15
_chemical_name_systematic
;
 Glycyl-L-serine
;
_space_group_IT_number 19
_symmetry_cell_setting orthorhombic
_symmetry_space_group_name_Hall 'P 2ac 2ab'
_symmetry_space_group_name_H-M 'P 21 21 21'
_audit_creation_method SHELXL-97
_cell_angle_alpha 90.00
_cell_angle_beta 90.00
_cell_angle_gamma 90.00
_cell_formula_units_Z 4
_cell_length_a 7.275(2)
_cell_length_b 9.097(3)
_cell_length_c 10.507(3)
_cell_measurement_reflns_used 8192
_cell_measurement_temperature 150(2)
_cell_measurement_theta_max 35
_cell_measurement_theta_min 2
_cell_volume 695.4(4)
_computing_cell_refinement 'SAINT (Siemens, 1995)'
_computing_data_collection 'SMART (Siemens, 1995)'
_computing_data_reduction 'SAINT (Siemens, 1995)'
_computing_molecular_graphics 'SHELXTL (Sheldrick, 1997)'
_computing_publication_material 'SHELXTL (Sheldrick, 1997)'
_computing_structure_refinement 'SHELXTL (Sheldrick, 1997)'
_computing_structure_solution 'SHELXTL (Sheldrick, 1997)'
_diffrn_ambient_temperature 150(2)
_diffrn_detector_area_resol_mean 8.3
_diffrn_measured_fraction_theta_full .990
_diffrn_measured_fraction_theta_max .990
_diffrn_measurement_device_type 'Siemens SMART CCD diffractometer'
_diffrn_measurement_method 'Sets of exposures each taken over 0.6\% \w rotation'
_diffrn_radiation_type MoK\a
_diffrn_radiation_wavelength .71073
_diffrn_reflns_av_R_equivalents .0255
_diffrn_reflns_av_sigmaI/netI .0187
_diffrn_reflns_limit_h_max 16
_diffrn_reflns_limit_h_min -16
_diffrn_reflns_limit_k_max 20
_diffrn_reflns_limit_k_min -19
_diffrn_reflns_limit_l_max 24
_diffrn_reflns_limit_l_min -24
_diffrn_reflns_number 29051
_diffrn_reflns_theta_full 55.26
_diffrn_reflns_theta_max 55.26
_diffrn_reflns_theta_min 2.96
_diffrn_standards_decay_% None
_exptl_absorpt_coefficient_mu .134
_exptl_absorpt_correction_T_max .9609
_exptl_absorpt_correction_T_min .9609
_exptl_absorpt_correction_type none
_exptl_crystal_colour Colourless
_exptl_crystal_density_diffrn 1.549
_exptl_crystal_density_method 'not measured'
_exptl_crystal_description Sphere
_exptl_crystal_F_000 344
_exptl_crystal_size_rad .15
_refine_diff_density_max .399
_refine_diff_density_min -.256
_refine_ls_extinction_method none
_refine_ls_goodness_of_fit_ref 1.161
_refine_ls_hydrogen_treatment refall
_refine_ls_matrix_type full
_refine_ls_number_parameters 140
_refine_ls_number_reflns 8738
_refine_ls_number_restraints 0
_refine_ls_restrained_S_all 1.161
_refine_ls_R_factor_all .0328
_refine_ls_R_factor_gt .0277
_refine_ls_shift/su_max .003
_refine_ls_shift/su_mean .000
_refine_ls_structure_factor_coef Fsqd
_refine_ls_weighting_details 'calc w=1/[\s^2^(Fo^2^)+(0.0375P)^2^+0.0200P] where P=(Fo^2^+2Fc^2^)/3'
_refine_ls_weighting_scheme calc
_refine_ls_wR_factor_ref .0736
_reflns_number_gt 8058
_reflns_number_total 8738
_reflns_threshold_expression >2sigma(I)
_cod_data_source_file os0029.cif
_cod_data_source_block glyser-5
_cod_depositor_comments
;
The following automatic conversions were performed:

'_symmetry_cell_setting' value 'Orthorhombic' changed to
'orthorhombic' according to
/home/saulius/struct/CIF-dictionaries/cif_core.dic dictionary named
'cif_core.dic' version 2.4.2 from
2011-04-26.

'_exptl_absorpt_correction_type' value 'None' changed to
'none' according to
/home/saulius/struct/CIF-dictionaries/cif_core.dic dictionary named
'cif_core.dic' version 2.4.2 from 2011-04-26.

Automatic conversion script
Id: cif_fix_values 1891 2012-01-12 08:04:46Z andrius 
;
_cod_original_sg_symbol_H-M P2~1~2~1~2~1~
_cod_database_code 2105651

loop_
_symmetry_equiv_pos_as_xyz
'x, y, z'
'-x+1/2, -y, z+1/2'
'-x, y+1/2, -z+1/2'
'x+1/2, -y+1/2, -z'

loop_
_atom_site_label
_atom_site_fract_x
_atom_site_fract_y
_atom_site_fract_z
_atom_site_U_iso_or_equiv
_atom_site_adp_type
_atom_site_calc_flag
_atom_site_occupancy
_atom_site_type_symbol
O1 .41577(4) .21345(3) .80981(2) .01187(3) Uani d 1 O
O2 .45820(4) .53826(3) .44764(3) .01538(4) Uani d 1 O
O3 .28690(5) .35993(4) .35847(3) .01830(5) Uani d 1 O
O4 .10409(4) .56308(3) .63264(3) .01527(4) Uani d 1 O
H5 .1377(18) .5927(13) .7093(12) .026(2) Uiso d 1 H
N1 .66979(4) .32440(3) .97902(3) .01219(4) Uani d 1 N
H1 .7776(18) .3467(13) 1.0038(11) .031(3) Uiso d 1 H
H2 .5794(16) .3643(11) 1.0344(10) .023(2) Uiso d 1 H
H3 .6459(15) .2278(11) .9765(9) .019(2) Uiso d 1 H
N2 .44817(4) .40808(3) .67528(2) .01081(3) Uani d 1 N
H4 .4975(15) .4910(11) .6645(9) .0168(19) Uiso d 1 H
C1 .65612(5) .39033(4) .85064(3) .01324(4) Uani d 1 C
H11 .7613(19) .3670(13) .8025(12) .035(3) Uiso d 1 H
H12 .6411(18) .4909(12) .8584(10) .024(2) Uiso d 1 H
C2 .49272(4) .32973(3) .77765(3) .00905(3) Uani d 1 C
C3 .31186(4) .36012(3) .58320(3) .01028(3) Uani d 1 C
H31 .3127(14) .2534(10) .5756(10) .0171(19) Uiso d 1 H
C4 .11798(4) .40676(4) .62412(3) .01348(4) Uani d 1 C
H41 .0259(16) .3693(12) .5623(11) .025(2) Uiso d 1 H
H42 .0832(15) .3627(11) .7066(10) .019(2) Uiso d 1 H
C5 .35834(4) .42536(3) .45169(3) .01071(4) Uani d 1 C

loop_
_atom_site_aniso_label
_atom_site_aniso_U_11
_atom_site_aniso_U_22
_atom_site_aniso_U_33
_atom_site_aniso_U_12
_atom_site_aniso_U_13
_atom_site_aniso_U_23
O1 .01425(8) .01031(6) .01106(7) -.00133(6) -.00075(6) .00248(5)
O2 .02049(10) .01442(8) .01123(7) -.00633(8) .00108(7) .00070(6)
O3 .02787(13) .01828(10) .00876(7) -.00797(9) -.00341(8) -.00011(7)
O4 .01751(9) .01707(9) .01123(7) .00493(7) -.00220(7) -.00084(7)
N1 .01388(8) .01276(8) .00994(7) .00247(7) -.00340(6) -.00070(6)
N2 .01326(8) .00983(7) .00934(7) -.00114(6) -.00250(6) .00207(6)
C1 .01266(9) .01574(10) .01133(9) -.00280(8) -.00227(7) .00188(7)
C2 .00996(7) .00940(7) .00780(7) .00055(6) -.00033(6) .00055(6)
C3 .01344(9) .00921(7) .00819(7) -.00079(7) -.00130(7) .00062(6)
C4 .01206(9) .01625(10) .01213(9) -.00218(8) -.00059(7) .00061(8)
C5 .01405(9) .01018(8) .00790(7) -.00055(7) -.00036(7) .00029(6)

loop_
_atom_type_symbol
_atom_type_description
_atom_type_scat_dispersion_real
_atom_type_scat_dispersion_imag
_atom_type_scat_source
C C .0033 .0016 'International Tables Vol C Tables 4.2.6.8 and 6.1.1.4'
H H .0000 .0000 'International Tables Vol C Tables 4.2.6.8 and 6.1.1.4'
N N .0061 .0033 'International Tables Vol C Tables 4.2.6.8 and 6.1.1.4'
O O .0106 .0060 'International Tables Vol C Tables 4.2.6.8 and 6.1.1.4'

loop_
_geom_angle_atom_site_label_1
_geom_angle_atom_site_label_2
_geom_angle_atom_site_label_3
_geom_angle
_geom_angle_publ_flag
C4 O4 H5 109.9(8) ?
C1 N1 H1 104.1(8) ?
C1 N1 H2 110.9(6) ?
H1 N1 H2 111.1(10) ?
C1 N1 H3 111.0(6) ?
H1 N1 H3 114.9(11) ?
H2 N1 H3 105.0(10) ?
C2 N2 C3 122.95(3) yes
C2 N2 H4 119.0(7) ?
C3 N2 H4 118.0(7) ?
N1 C1 C2 111.47(3) yes
N1 C1 H11 110.1(8) ?
C2 C1 H11 106.4(8) ?
N1 C1 H12 109.2(7) ?
C2 C1 H12 108.2(8) ?
H11 C1 H12 111.4(11) ?
O1 C2 N2 124.45(3) ?
O1 C2 C1 121.60(3) ?
N2 C2 C1 113.87(3) yes
N2 C3 C4 110.97(3) ?
N2 C3 C5 109.37(3) yes
C4 C3 C5 110.27(3) ?
N2 C3 H31 110.5(6) ?
C4 C3 H31 107.7(6) ?
C5 C3 H31 108.0(6) ?
O4 C4 C3 110.97(3) ?
O4 C4 H41 109.6(6) ?
C3 C4 H41 110.0(7) ?
O4 C4 H42 109.3(6) ?
C3 C4 H42 111.7(6) ?
H41 C4 H42 105.2(9) ?
O3 C5 O2 126.72(3) ?
O3 C5 C3 115.14(3) yes
O2 C5 C3 118.11(3) yes

loop_
_geom_bond_atom_site_label_1
_geom_bond_atom_site_label_2
_geom_bond_distance
_geom_bond_publ_flag
O1 C2 1.2436(5) yes
O2 C5 1.2588(5) yes
O3 C5 1.2585(5) yes
O4 C4 1.4285(6) yes
O4 H5 .884(12) ?
N1 C1 1.4795(6) yes
N1 H1 .851(13) yes
N1 H2 .950(11) yes
N1 H3 .897(10) yes
N2 C2 1.3304(5) yes
N2 C3 1.4525(5) yes
N2 H4 .843(11) ?
C1 C2 1.5183(5) yes
C1 H11 .942(14) ?
C1 H12 .925(11) ?
C3 C4 1.5344(6) yes
C3 C5 1.5413(6) yes
C3 H31 .974(9) ?
C4 H41 .993(11) ?
C4 H42 .988(10) ?

loop_
_geom_hbond_atom_site_label_D
_geom_hbond_atom_site_label_H
_geom_hbond_atom_site_label_A
_geom_hbond_site_symmetry_A
_geom_hbond_distance_DH
_geom_hbond_distance_HA
_geom_hbond_distance_DA
_geom_hbond_angle_DHA
_geom_hbond_publ_flag
N1 H1 O1 4_557 .851(13) 2.268(12) 2.8712(7) 128.0(11) y
N1 H1 O2 2_665 .851(13) 2.267(13) 2.9991(8) 144.3(11) y
N1 H2 O4 2_565 .950(11) 1.812(11) 2.7610(7) 176.3(10) y
N1 H3 O2 3_646 .897(10) 2.045(10) 2.8899(8) 152.5(9) y
N2 H4 O1 3_656 .843(11) 2.137(11) 2.9532(9) 163.0(9) y
O4 H5 O3 2_565 .884(12) 1.716(12) 2.5980(8) 176.1(12) y

loop_
_geom_torsion_atom_site_label_1
_geom_torsion_atom_site_label_2
_geom_torsion_atom_site_label_3
_geom_torsion_atom_site_label_4
_geom_torsion
_geom_torsion_publ_flag
C3 N2 C2 O1 -4.79(5) ?
N1 C1 C2 O1 -17.94(4) ?
N1 C1 C2 N2 165.13(3) yes
C1 C2 N2 C3 172.04(3) yes
C2 N2 C3 C4 86.41(4) ?
C2 N2 C3 C5 -151.73(3) yes
C5 C3 C4 O4 -60.18(3) ?
N2 C3 C5 O3 159.80(3) ?
C4 C3 C5 O3 -77.90(4) ?
N2 C3 C5 O2 -21.76(4) yes
N2 C3 C4 O4 61.16(3) yes
C4 C3 C5 O2 100.53(4) ?
